data_4117025
loop_
_publ_author_name
'Steven J. Rettig'
'Alan Storr'
'David A. Summers'
'Robert C. Thompson'
'James Trotter'

_publ_contact_author
;
Robert C. Thompson
University of British Columbia
Department of Chemistry
2036 Main Mall
Vancouver, BC V6T 1Z1
Canada
;
_publ_contact_author_email thompson@chem.ubc.ca
_publ_contact_author_fax 604-822-2847
_publ_contact_author_phone 604-822-4979
_publ_section_title
;
 Transition Metal Azolates from Metallocenes. 2. Synthesis, X-ray
 Structure, and Magnetic Properties of a Three-Dimensional Polymetallic
 Iron(II) Imidazolate Complex, a Low-Temperature Weak Ferromagnet
;
_journal_name_full 'Journal of the American Chemical Society'
_journal_page_first 8675
_journal_page_last 8680
_journal_paper_doi 10.1021/ja971558i
_journal_volume 119
_journal_year 1997
_chemical_formula_moiety 'C24 H26 Fe3 N16 '
_chemical_formula_sum 'C24 H26 Fe3 N16'
_chemical_formula_weight 706.12
_space_group_IT_number 14
_symmetry_cell_setting monoclinic
_symmetry_Int_Tables_number 14
_symmetry_space_group_name_Hall '-P 2ybc'
_symmetry_space_group_name_H-M 'P 1 21/c 1'
_audit_creation_date 1997-05-14
_audit_creation_method 'by teXsan v1.7'
_cell_angle_alpha 90
_cell_angle_beta 92.696(9)
_cell_angle_gamma 90
_cell_formula_units_Z 2
_cell_length_a 10.5912(9)
_cell_length_b 12.958(2)
_cell_length_c 10.617(1)
_cell_measurement_reflns_used 25
_cell_measurement_temperature 294.2
_cell_measurement_theta_max 17.2
_cell_measurement_theta_min 13.7
_cell_volume 1455.5(3)
_computing_cell_refinement 'MSC/AFC Diffractometer Control'
_computing_data_collection 'MSC/AFC Diffractometer Control'
_computing_data_reduction 'teXsan (MSC, 1995)'
_computing_publication_material 'teXsan (MSC, 1995)'
_computing_structure_refinement 'teXsan (MSC, 1995)'
_computing_structure_solution
;
DIRDIF92 PATTY (Beurskens, 1992)
;
_diffrn_ambient_temperature 294.2
_diffrn_measurement_device 'Rigaku AFC6S'
_diffrn_measurement_method \w-2\q
_diffrn_orient_matrix_UB_11 -0.00627
_diffrn_orient_matrix_UB_12 0.01865
_diffrn_orient_matrix_UB_13 -0.09147
_diffrn_orient_matrix_UB_21 -0.00257
_diffrn_orient_matrix_UB_22 0.07481
_diffrn_orient_matrix_UB_23 0.02285
_diffrn_orient_matrix_UB_31 0.09428
_diffrn_orient_matrix_UB_32 0.00328
_diffrn_orient_matrix_UB_33 -0.00101
_diffrn_radiation_detector 'scintillation counter'
_diffrn_radiation_monochromator graphite
_diffrn_radiation_source 'X-ray tube'
_diffrn_radiation_type 'Mo K\a'
_diffrn_radiation_wavelength 0.7107
_diffrn_reflns_av_R_equivalents 0.02866
_diffrn_reflns_limit_h_max 14
_diffrn_reflns_limit_h_min 0
_diffrn_reflns_limit_k_max 18
_diffrn_reflns_limit_k_min 0
_diffrn_reflns_limit_l_max 14
_diffrn_reflns_limit_l_min -14
_diffrn_reflns_number 4627
_diffrn_reflns_reduction_process 'Lp corrections applied'
_diffrn_reflns_theta_max 29.98
_diffrn_reflns_theta_min 1.92
_diffrn_standards_decay_% -0.29
_diffrn_standards_interval_count 200
_diffrn_standards_number 3
_exptl_absorpt_coefficient_mu 1.521
_exptl_absorpt_correction_T_max 1.000
_exptl_absorpt_correction_T_min 0.939
_exptl_absorpt_correction_type
;
\y scans (North,Phillips & Matthews, 1968)
;
_exptl_crystal_colour yellow
_exptl_crystal_density_diffrn 1.611
_exptl_crystal_description needle
_exptl_crystal_F_000 720.00
_exptl_crystal_size_max 0.45
_exptl_crystal_size_mid 0.25
_exptl_crystal_size_min 0.20
_refine_diff_density_max 0.29
_refine_diff_density_min -0.31
_refine_ls_extinction_method none
_refine_ls_goodness_of_fit_obs 1.530
_refine_ls_hydrogen_treatment noref
_refine_ls_matrix_type full
_refine_ls_number_constraints 0
_refine_ls_number_parameters 196
_refine_ls_number_reflns 2260
_refine_ls_number_restraints 0
_refine_ls_R_factor_all 0.125
_refine_ls_R_factor_obs 0.033
_refine_ls_shift/esd_max 0.0003
_refine_ls_shift/esd_mean 0.0000
_refine_ls_structure_factor_coef F
_refine_ls_weighting_details 'w = 1/[\s^2^(Fo)]'
_refine_ls_weighting_scheme calc
_refine_ls_wR_factor_all 0.037
_refine_ls_wR_factor_obs 0.031
_reflns_number_observed 2260
_reflns_number_total 4413
_reflns_observed_criterion >3\s(I)
_cod_data_source_file ja971558i.cif
_cod_data_source_block as150/DAS57
_cod_depositor_comments
;
The following automatic conversions were performed:

'_refine_ls_weighting_scheme' value 'w = 1/[\s^2^(Fo)]' was changed
to 'calc'. New tag '_refine_ls_weighting_details' was created. The
value of the new tag was set to 'w = 1/[\s^2^(Fo)]'.

Automatic conversion script
Id: cif_fix_values 3143 2015-03-26 13:38:13Z robertas 
;
_cod_original_sg_symbol_H-M 'P 21/c '
_cod_original_formula_sum 'C24 H26 Fe3 N16 '
_cod_database_code 4117025

loop_
_symmetry_equiv_pos_as_xyz
'   +x,   +y,   +z'
'   -x,1/2+y,1/2-z'
'   -x,   -y,   -z'
'   +x,1/2-y,1/2+z'

loop_
_atom_site_aniso_label
_atom_site_aniso_U_11
_atom_site_aniso_U_22
_atom_site_aniso_U_33
_atom_site_aniso_U_12
_atom_site_aniso_U_13
_atom_site_aniso_U_23
Fe(1) 0.0177(3) 0.0361(4) 0.0291(3) -0.0004(3) 0.0008(2) 0.0020(3)
Fe(2) 0.0222(2) 0.0409(3) 0.0244(2) -0.0008(2) 0.0005(2) 0.0000(2)
N(1) 0.022(1) 0.042(2) 0.033(1) 0.001(1) -0.001(1) 0.002(1)
N(2) 0.025(1) 0.044(2) 0.030(1) 0.000(1) -0.001(1) 0.003(1)
N(3) 0.022(1) 0.041(2) 0.030(1) -0.001(1) 0.001(1) 0.001(1)
N(4) 0.026(1) 0.042(2) 0.032(1) -0.001(1) 0.006(1) 0.001(1)
N(5) 0.028(1) 0.039(2) 0.036(2) -0.002(1) 0.002(1) -0.002(1)
N(6) 0.051(2) 0.054(2) 0.069(2) -0.019(2) 0.006(2) -0.018(2)
N(7) 0.037(2) 0.043(2) 0.025(1) -0.001(1) 0.000(1) -0.002(1)
N(8) 0.031(1) 0.039(2) 0.027(1) 0.001(1) -0.002(1) -0.003(1)
C(1) 0.028(2) 0.047(2) 0.031(2) -0.001(2) 0.001(1) 0.004(2)
C(2) 0.031(2) 0.050(2) 0.030(2) -0.003(2) -0.002(1) 0.003(2)
C(3) 0.027(2) 0.051(2) 0.035(2) -0.002(2) 0.005(1) 0.000(2)
C(4) 0.028(2) 0.038(2) 0.029(2) 0.001(1) 0.003(1) 0.004(1)
C(5) 0.036(2) 0.049(2) 0.052(2) -0.003(2) 0.016(2) -0.013(2)
C(6) 0.037(2) 0.044(2) 0.047(2) -0.011(2) 0.008(2) -0.011(2)
C(7) 0.038(2) 0.048(2) 0.047(2) -0.004(2) -0.001(2) -0.011(2)
C(8) 0.084(3) 0.037(2) 0.048(2) -0.003(2) 0.006(2) 0.003(2)
C(9) 0.063(3) 0.043(2) 0.042(2) 0.002(2) -0.005(2) 0.003(2)
C(10) 0.042(2) 0.041(2) 0.029(2) 0.005(2) -0.002(1) 0.001(2)
C(11) 0.033(2) 0.035(2) 0.035(2) 0.002(1) -0.001(1) 0.002(1)
C(12) 0.033(2) 0.043(2) 0.029(2) -0.002(2) -0.002(1) 0.005(1)

loop_
_atom_site_label
_atom_site_fract_x
_atom_site_fract_y
_atom_site_fract_z
_atom_site_U_iso_or_equiv
_atom_site_occupancy
_atom_site_refinement_flags
_atom_site_thermal_displace_type
_atom_site_calc_flag
Fe(1) 0.5000 0.0000 0.5000 0.0276(2) 0.500 S Uani d
Fe(2) -0.01220(4) 0.13074(4) 0.23981(4) 0.0292(1) 1.000 . Uani d
N(1) 0.3561(2) 0.0357(2) 0.3525(2) 0.0323(7) 1.000 . Uani d
N(2) 0.1716(2) 0.0900(2) 0.2620(2) 0.0330(7) 1.000 . Uani d
N(3) 0.6504(2) 0.0011(2) 0.3643(2) 0.0312(7) 1.000 . Uani d
N(4) 0.8325(2) 0.0441(2) 0.2746(2) 0.0329(7) 1.000 . Uani d
N(5) 0.5317(2) 0.1704(2) 0.5291(2) 0.0344(8) 1.000 . Uani d
N(6) 0.6341(3) 0.3122(3) 0.5793(3) 0.058(1) 1.000 . Uani d
N(7) -0.0347(2) 0.2462(2) 0.3682(2) 0.0348(8) 1.000 . Uani d
N(8) -0.0392(2) 0.3298(2) 0.5532(2) 0.0325(7) 1.000 . Uani d
C(1) 0.2327(3) 0.0501(3) 0.3639(3) 0.0353(9) 1.000 . Uani d
C(2) 0.2660(3) 0.1025(3) 0.1775(3) 0.037(1) 1.000 . Uani d
C(3) 0.3760(3) 0.0685(3) 0.2325(3) 0.037(1) 1.000 . Uani d
C(4) 0.7384(3) 0.0725(3) 0.3499(3) 0.0316(9) 1.000 . Uani d
C(5) 0.7992(3) -0.0545(3) 0.2389(3) 0.045(1) 1.000 . Uani d
C(6) 0.6894(3) -0.0798(3) 0.2936(3) 0.043(1) 1.000 . Uani d
C(7) 0.6162(3) 0.2137(3) 0.6079(3) 0.044(1) 1.000 . Uani d
C(8) 0.5579(4) 0.3347(3) 0.4759(4) 0.056(1) 1.000 . Uani d
C(9) 0.4948(4) 0.2480(3) 0.4477(3) 0.050(1) 1.000 . Uani d
C(10) -0.0061(3) 0.2448(3) 0.4925(3) 0.0374(9) 1.000 . Uani d
C(11) -0.0944(3) 0.3913(2) 0.4610(3) 0.0345(9) 1.000 . Uani d
C(12) -0.0915(3) 0.3405(3) 0.3495(3) 0.0348(9) 1.000 . Uani d
H(1) 0.6876 0.3567 0.6212 0.069 1.000 . Uiso c
H(2) 0.1899 0.0328 0.4410 0.042 1.000 . Uiso c
H(3) 0.2550 0.1311 0.0922 0.044 1.000 . Uiso c
H(4) 0.4575 0.0675 0.1925 0.045 1.000 . Uiso c
H(5) 0.7356 0.1403 0.3904 0.038 1.000 . Uiso c
H(6) 0.8465 -0.0993 0.1834 0.054 1.000 . Uiso c
H(7) 0.6452 -0.1459 0.2836 0.051 1.000 . Uiso c
H(8) 0.6600 0.1777 0.6783 0.053 1.000 . Uiso c
H(9) 0.5509 0.4009 0.4314 0.068 1.000 . Uiso c
H(10) 0.4310 0.2408 0.3785 0.060 1.000 . Uiso c
H(11) 0.0356 0.1861 0.5352 0.045 1.000 . Uiso c
H(12) -0.1299 0.4602 0.4735 0.041 1.000 . Uiso c
H(13) -0.1248 0.3671 0.2681 0.042 1.000 . Uiso c

loop_
_atom_type_symbol
_atom_type_oxidation_number
_atom_type_number_in_cell
_atom_type_scat_dispersion_real
_atom_type_scat_dispersion_imag
_atom_type_scat_source
C 0 48 0.003 0.002
;International Tables for Crystallography
(1992, Vol. C, Tables 4.2.6.8 and 6.1.1.1)
;
H 0 52 0.000 0.000
;International Tables for Crystallography
(1992, Vol. C, Table 6.1.1.2)
;
Fe 0 6 0.346 0.844
;International Tables for Crystallography
(1992, Vol. C, Tables 4.2.6.8 and 6.1.1.1)
;
N 0 32 0.006 0.003
;International Tables for Crystallography
(1992, Vol. C, Tables 4.2.6.8 and 6.1.1.1)
;

loop_
_geom_angle_atom_site_label_1
_geom_angle_atom_site_label_2
_geom_angle_atom_site_label_3
_geom_angle
_geom_angle_site_symmetry_1
_geom_angle_site_symmetry_3
_geom_angle_publ_flag
N(1) Fe(1) N(1) 180.00 . 3_656 yes
N(1) Fe(1) N(3) 91.82(9) . . yes
N(1) Fe(1) N(3) 88.18(9) . 3_656 yes
N(1) Fe(1) N(5) 89.15(9) . . yes
N(1) Fe(1) N(5) 90.85(9) . 3_656 yes
N(1) Fe(1) N(3) 88.18(9) 3_656 . yes
N(1) Fe(1) N(3) 91.82(9) 3_656 3_656 yes
N(1) Fe(1) N(5) 90.85(9) 3_656 . yes
N(1) Fe(1) N(5) 89.15(9) 3_656 3_656 yes
N(3) Fe(1) N(3) 180.00 . 3_656 yes
N(3) Fe(1) N(5) 88.6(1) . . yes
N(3) Fe(1) N(5) 91.4(1) . 3_656 yes
N(3) Fe(1) N(5) 91.4(1) 3_656 . yes
N(3) Fe(1) N(5) 88.6(1) 3_656 3_656 yes
N(5) Fe(1) N(5) 180.00 . 3_656 yes
N(2) Fe(2) N(4) 128.0(1) . 1_455 yes
N(2) Fe(2) N(7) 104.8(1) . . yes
N(2) Fe(2) N(8) 105.5(1) . 4_554 yes
N(4) Fe(2) N(7) 99.3(1) 1_455 . yes
N(4) Fe(2) N(8) 103.6(1) 1_455 4_554 yes
N(7) Fe(2) N(8) 116.5(1) . 4_554 yes
Fe(1) N(1) C(1) 128.3(2) . . yes
Fe(1) N(1) C(3) 126.9(2) . . yes
C(1) N(1) C(3) 103.6(2) . . yes
Fe(2) N(2) C(1) 128.5(2) . . yes
Fe(2) N(2) C(2) 128.0(2) . . yes
C(1) N(2) C(2) 103.4(2) . . yes
Fe(1) N(3) C(4) 128.0(2) . . yes
Fe(1) N(3) C(6) 127.1(2) . . yes
C(4) N(3) C(6) 103.8(2) . . yes
Fe(2) N(4) C(4) 125.4(2) 1_655 . yes
Fe(2) N(4) C(5) 131.3(2) 1_655 . yes
C(4) N(4) C(5) 103.2(3) . . yes
Fe(1) N(5) C(7) 126.5(2) . . yes
Fe(1) N(5) C(9) 126.6(2) . . yes
C(7) N(5) C(9) 104.6(3) . . yes
C(7) N(6) C(8) 107.7(3) . . yes
C(7) N(6) H(1) 126.2 . . no
C(8) N(6) H(1) 126.1 . . no
Fe(2) N(7) C(10) 128.2(2) . . yes
Fe(2) N(7) C(12) 128.2(2) . . yes
C(10) N(7) C(12) 103.4(3) . . yes
Fe(2) N(8) C(10) 130.1(2) 4 . yes
Fe(2) N(8) C(11) 125.4(2) 4 . yes
C(10) N(8) C(11) 104.4(3) . . yes
N(1) C(1) N(2) 114.9(3) . . yes
N(1) C(1) H(2) 122.6 . . no
N(2) C(1) H(2) 122.6 . . no
N(2) C(2) C(3) 108.4(3) . . yes
N(2) C(2) H(3) 125.8 . . no
C(3) C(2) H(3) 125.8 . . no
N(1) C(3) C(2) 109.6(3) . . yes
N(1) C(3) H(4) 125.2 . . no
C(2) C(3) H(4) 125.2 . . no
N(3) C(4) N(4) 114.8(3) . . yes
N(3) C(4) H(5) 122.6 . . no
N(4) C(4) H(5) 122.6 . . no
N(4) C(5) C(6) 108.6(3) . . yes
N(4) C(5) H(6) 125.7 . . no
C(6) C(5) H(6) 125.7 . . no
N(3) C(6) C(5) 109.7(3) . . yes
N(3) C(6) H(7) 125.1 . . no
C(5) C(6) H(7) 125.2 . . no
N(5) C(7) N(6) 111.3(3) . . yes
N(5) C(7) H(8) 124.3 . . no
N(6) C(7) H(8) 124.3 . . no
N(6) C(8) C(9) 105.8(3) . . yes
N(6) C(8) H(9) 127.1 . . no
C(9) C(8) H(9) 127.1 . . no
N(5) C(9) C(8) 110.6(3) . . yes
N(5) C(9) H(10) 124.7 . . no
C(8) C(9) H(10) 124.7 . . no
N(7) C(10) N(8) 114.4(3) . . yes
N(7) C(10) H(11) 122.8 . . no
N(8) C(10) H(11) 122.8 . . no
N(8) C(11) C(12) 108.4(3) . . yes
N(8) C(11) H(12) 125.8 . . no
C(12) C(11) H(12) 125.8 . . no
N(7) C(12) C(11) 109.5(3) . . yes
N(7) C(12) H(13) 125.3 . . no
C(11) C(12) H(13) 125.3 . . no

loop_
_geom_bond_atom_site_label_1
_geom_bond_atom_site_label_2
_geom_bond_distance
_geom_bond_site_symmetry_2
_geom_bond_publ_flag
Fe(1) N(1) 2.183(2) . yes
Fe(1) N(1) 2.183(2) 3_656 yes
Fe(1) N(3) 2.197(2) . yes
Fe(1) N(3) 2.197(2) 3_656 yes
Fe(1) N(5) 2.253(3) . yes
Fe(1) N(5) 2.253(3) 3_656 yes
Fe(2) N(2) 2.020(2) . yes
Fe(2) N(4) 2.039(2) 1_455 yes
Fe(2) N(7) 2.046(3) . yes
Fe(2) N(8) 2.053(2) 4_554 yes
N(1) C(1) 1.331(4) . yes
N(1) C(3) 1.369(4) . yes
N(2) C(1) 1.338(4) . yes
N(2) C(2) 1.385(4) . yes
N(3) C(4) 1.327(4) . yes
N(3) C(6) 1.365(4) . yes
N(4) C(4) 1.357(4) . yes
N(4) C(5) 1.375(4) . yes
N(5) C(7) 1.320(4) . yes
N(5) C(9) 1.371(4) . yes
N(6) C(7) 1.328(4) . yes
N(6) C(8) 1.363(4) . yes
N(6) H(1) 0.91 . no
N(7) C(10) 1.340(4) . yes
N(7) C(12) 1.373(4) . yes
N(8) C(10) 1.332(4) . yes
N(8) C(11) 1.371(4) . yes
C(1) H(2) 0.98 . no
C(2) C(3) 1.352(4) . yes
C(2) H(3) 0.98 . no
C(3) H(4) 0.98 . no
C(4) H(5) 0.98 . no
C(5) C(6) 1.363(4) . yes
C(5) H(6) 0.98 . no
C(6) H(7) 0.98 . no
C(7) H(8) 0.98 . no
C(8) C(9) 1.333(5) . yes
C(8) H(9) 0.98 . no
C(9) H(10) 0.98 . no
C(10) H(11) 0.98 . no
C(11) C(12) 1.355(4) . yes
C(11) H(12) 0.98 . no
C(12) H(13) 0.98 . no

loop_
_geom_contact_atom_site_label_1
_geom_contact_atom_site_label_2
_geom_contact_distance
_geom_contact_site_symmetry_2
_geom_contact_publ_flag
N(2) C(12) 3.533(4) 2_545 no
N(2) C(11) 3.567(4) 2_545 no
N(4) N(7) 3.113(4) 1_655 no
N(4) N(8) 3.216(4) 4_654 no
N(4) C(11) 3.554(4) 4_654 no
N(6) C(11) 3.352(4) 1_655 no
N(6) C(4) 3.377(4) 4 no
N(6) N(8) 3.491(4) 1_655 no
N(6) C(3) 3.595(4) 4 no
N(8) C(2) 3.544(4) 4 no
C(2) C(11) 3.564(4) 2_545 no
C(5) C(12) 3.548(4) 2_645 no
C(11) C(11) 3.531(6) 3_566 no
N(2) H(13) 2.9460 2_545 no
N(6) H(4) 2.7537 4 no
N(7) H(6) 2.8965 2_655 no
C(1) H(13) 2.9570 2_545 no
C(2) H(12) 2.7985 2_545 no
C(3) H(9) 2.9112 2_645 no
C(8) H(4) 2.8732 4 no
C(12) H(6) 2.7481 2_655 no
H(4) H(9) 2.5284 2_645 no
H(7) H(10) 2.3737 2_645 no
H(8) H(13) 2.4968 4_655 no

loop_
_geom_torsion_atom_site_label_1
_geom_torsion_atom_site_label_2
_geom_torsion_atom_site_label_3
_geom_torsion_atom_site_label_4
_geom_torsion_site_symmetry_2
_geom_torsion_site_symmetry_3
_geom_torsion_site_symmetry_4
_geom_torsion
_geom_torsion_publ_flag
Fe(1) N(1) C(1) N(2) . . . 167.9(2) no
Fe(1) N(1) C(3) C(2) . . . -167.6(2) no
Fe(1) N(1) C(1) N(2) 3_656 3_656 3_656 -167.9(2) no
Fe(1) N(1) C(3) C(2) 3_656 3_656 3_656 167.6(2) no
Fe(1) N(3) C(4) N(4) . . . 168.6(2) no
Fe(1) N(3) C(6) C(5) . . . -168.8(2) no
Fe(1) N(3) C(4) N(4) 3_656 3_656 3_656 -168.6(2) no
Fe(1) N(3) C(6) C(5) 3_656 3_656 3_656 168.8(2) no
Fe(1) N(5) C(7) N(6) . . . 163.2(2) no
Fe(1) N(5) C(9) C(8) . . . -162.5(3) no
Fe(1) N(5) C(7) N(6) 3_656 3_656 3_656 -163.2(2) no
Fe(1) N(5) C(9) C(8) 3_656 3_656 3_656 162.5(3) no
Fe(2) N(2) C(1) N(1) . . . -176.8(2) no
Fe(2) N(2) C(2) C(3) . . . 177.5(2) no
Fe(2) N(7) C(10) N(8) . . . -175.9(2) no
Fe(2) N(7) C(12) C(11) . . . 175.7(2) no
N(1) Fe(1) N(1) C(1) . 3_656 3_656 175.7(2) no
N(1) Fe(1) N(1) C(3) . 3_656 3_656 175.7(2) no
N(1) Fe(1) N(3) C(4) . . . 106.2(3) no
N(1) Fe(1) N(3) C(6) . . . -87.7(3) no
N(1) Fe(1) N(3) C(4) . 3_656 3_656 73.8(3) no
N(1) Fe(1) N(3) C(6) . 3_656 3_656 -92.3(3) no
N(1) Fe(1) N(5) C(7) . . . -177.3(3) no
N(1) Fe(1) N(5) C(9) . . . -17.0(3) no
N(1) Fe(1) N(5) C(7) . 3_656 3_656 -2.7(3) no
N(1) Fe(1) N(5) C(9) . 3_656 3_656 -163.0(3) no
N(1) C(1) N(2) C(2) . . . -0.2(4) no
N(1) C(3) C(2) N(2) . . . -1.1(4) no
N(2) Fe(2) N(7) C(10) . . . -53.9(3) no
N(2) Fe(2) N(7) C(12) . . . 131.7(3) no
N(2) C(1) N(1) C(3) . . . -0.5(4) no
N(3) Fe(1) N(1) C(1) . . . -178.6(3) no
N(3) Fe(1) N(1) C(3) . . . -12.8(3) no
N(3) Fe(1) N(1) C(1) . 3_656 3_656 -1.4(3) no
N(3) Fe(1) N(1) C(3) . 3_656 3_656 -167.2(3) no
N(3) Fe(1) N(3) C(4) . 3_656 3_656 -167.2(3) no
N(3) Fe(1) N(3) C(6) . 3_656 3_656 -167.2(3) no
N(3) Fe(1) N(5) C(7) . . . -85.5(3) no
N(3) Fe(1) N(5) C(9) . . . 74.9(3) no
N(3) Fe(1) N(5) C(7) . 3_656 3_656 -94.5(3) no
N(3) Fe(1) N(5) C(9) . 3_656 3_656 105.1(3) no
N(3) C(4) N(4) C(5) . . . 0.1(4) no
N(3) C(6) C(5) N(4) . . . 0.1(4) no
N(4) C(4) N(3) C(6) . . . 0.0(3) no
N(5) Fe(1) N(1) C(1) . . . -90.0(3) no
N(5) Fe(1) N(1) C(3) . . . 75.8(3) no
N(5) Fe(1) N(1) C(1) . 3_656 3_656 -90.0(3) no
N(5) Fe(1) N(1) C(3) . 3_656 3_656 104.2(3) no
N(5) Fe(1) N(3) C(4) . . . 17.1(2) no
N(5) Fe(1) N(3) C(6) . . . -176.8(3) no
N(5) Fe(1) N(3) C(4) . 3_656 3_656 162.9(2) no
N(5) Fe(1) N(3) C(6) . 3_656 3_656 -3.2(3) no
N(5) Fe(1) N(5) C(7) . 3_656 3_656 -3.2(3) no
N(5) Fe(1) N(5) C(9) . 3_656 3_656 -3.2(3) no
N(5) C(7) N(6) C(8) . . . -0.4(4) no
N(5) C(9) C(8) N(6) . . . -1.5(5) no
N(6) C(7) N(5) C(9) . . . -0.5(4) no
N(7) Fe(2) N(2) C(1) . . . 62.7(3) no
N(7) Fe(2) N(2) C(2) . . . -113.2(3) no
N(7) C(10) N(8) C(11) . . . 0.3(4) no
N(7) C(12) C(11) N(8) . . . 0.0(4) no
N(8) C(10) N(7) C(12) . . . -0.4(4) no
C(1) N(1) C(3) C(2) . . . 1.0(4) no
C(1) N(2) C(2) C(3) . . . 0.8(4) no
C(4) N(3) C(6) C(5) . . . 0.0(4) no
C(4) N(4) C(5) C(6) . . . -0.1(4) no
C(7) N(5) C(9) C(8) . . . 1.3(4) no
C(7) N(6) C(8) C(9) . . . 1.1(5) no
C(10) N(7) C(12) C(11) . . . 0.2(4) no
C(10) N(8) C(11) C(12) . . . -0.2(4) no
